data_1514904
loop_
_publ_author_name
'Zhang, Tao'
'Wu, Ya'
'Gao, Lihong'
'Song, Zhongtai'
'Zhao, Li'
'Zhang, Yunxiao'
'Tao, Jingchao'

_publ_section_title
;
 A novel Na+ coordination mediated supramolecular organogel based on
 isosteviol: water-assisted self-assembly, in situ forming and selective
 gelation abilities
;
_journal_issue 3
_journal_name_full 'Soft Matter'
_journal_page_first 638
_journal_paper_doi 10.1039/c2sm27062e
_journal_volume 9
_journal_year 2013
_chemical_absolute_configuration ad
_chemical_formula_moiety 'C22 H33 O6 S, Na, H2 O'
_chemical_formula_sum 'C22 H35 Na O7 S'
_chemical_formula_weight 466.55
_chemical_name_systematic
;
?
;
_space_group_crystal_system orthorhombic
_space_group_IT_number 19
_space_group_name_Hall 'P 2ac 2ab'
_space_group_name_H-M_alt 'P 21 21 21'
_symmetry_space_group_name_Hall 'P 2ac 2ab'
_symmetry_space_group_name_H-M 'P 21 21 21'
_atom_sites_solution_hydrogens geom
_atom_sites_solution_primary direct
_atom_sites_solution_secondary difmap
_audit_creation_date 2012-07-22
_audit_creation_method
;
Olex2 1.2
(compiled 2012.05.09 svn.r2324, GUI svn.r4230)
;
_cell_angle_alpha 90.00
_cell_angle_beta 90.00
_cell_angle_gamma 90.00
_cell_formula_units_Z 8
_cell_length_a 7.35356(14)
_cell_length_b 22.3698(4)
_cell_length_c 28.0780(6)
_cell_measurement_reflns_used 6457
_cell_measurement_temperature 291(2)
_cell_measurement_theta_max 66.9441
_cell_measurement_theta_min 3.1451
_cell_volume 4618.77(16)
_computing_cell_refinement
;
CrysAlisPro, Agilent Technologies,
Version 1.171.35.19 (release 27-10-2011 CrysAlis171 .NET)
(compiled Oct 27 2011,15:02:11)
;
_computing_data_collection
;
CrysAlisPro, Agilent Technologies,
Version 1.171.35.19 (release 27-10-2011 CrysAlis171 .NET)
(compiled Oct 27 2011,15:02:11)
;
_computing_data_reduction
;
CrysAlisPro, Agilent Technologies,
Version 1.171.35.19 (release 27-10-2011 CrysAlis171 .NET)
(compiled Oct 27 2011,15:02:11)
;
_computing_molecular_graphics
;
O. V. Dolomanov, L. J. Bourhis, R. J. Gildea, J. A. K. Howard and H. Puschmann,
OLEX2: a complete structure solution, refinement and analysis program.
J. Appl. Cryst. (2009). 42, 339-341.
;
_computing_publication_material
;
O. V. Dolomanov, L. J. Bourhis, R. J. Gildea, J. A. K. Howard and H. Puschmann,
OLEX2: a complete structure solution, refinement and analysis program.
J. Appl. Cryst. (2009). 42, 339-341.
;
_computing_structure_refinement
;
SHELXL, G.M. Sheldrick, Acta Cryst.
(2008). A64, 112-122
;
_computing_structure_solution
;
SHELXS, G.M. Sheldrick, Acta Cryst.
(2008). A64, 112-122
;
_diffrn_ambient_temperature 291.15
_diffrn_detector_area_resol_mean 16.2312
_diffrn_measured_fraction_theta_full 0.999
_diffrn_measured_fraction_theta_max 0.999
_diffrn_measurement_details
;
1 omega -1.00 25.00 1.0000 3.0000
omega____ theta____ kappa____ phi______ frames
- 0.0000 57.0000 60.0000 26

2 omega 42.00 68.00 1.0000 3.0000
omega____ theta____ kappa____ phi______ frames
- 0.0000 57.0000 -90.0000 26

3 omega -110.00 -64.00 1.0000 19.0000
omega____ theta____ kappa____ phi______ frames
- -42.5000 -145.0000 -129.0000 46

4 omega -62.00 -21.00 1.0000 19.0000
omega____ theta____ kappa____ phi______ frames
- -42.5000 -61.0000 150.0000 41

5 omega -119.00 -86.00 1.0000 19.0000
omega____ theta____ kappa____ phi______ frames
- -42.5000 178.0000 -180.0000 33

6 omega -110.00 -26.00 1.0000 19.0000
omega____ theta____ kappa____ phi______ frames
- -42.5000 -57.0000 -60.0000 84

7 omega -3.00 57.00 1.0000 19.0000
omega____ theta____ kappa____ phi______ frames
- 55.8625 -57.0000 -90.0000 60

8 omega 43.00 83.00 1.0000 51.0000
omega____ theta____ kappa____ phi______ frames
- 111.7251 -45.0000 0.0000 40

9 omega 41.00 67.00 1.0000 51.0000
omega____ theta____ kappa____ phi______ frames
- 111.7251 -30.0000 30.0000 26

10 omega 83.00 159.00 1.0000 51.0000
omega____ theta____ kappa____ phi______ frames
- 111.7251 30.0000 -30.0000 76

11 omega 40.00 70.00 1.0000 51.0000
omega____ theta____ kappa____ phi______ frames
- 111.7251 -94.0000 0.0000 30

12 omega 82.00 109.00 1.0000 51.0000
omega____ theta____ kappa____ phi______ frames
- 111.7251 -94.0000 0.0000 27

13 omega 42.00 90.00 1.0000 51.0000
omega____ theta____ kappa____ phi______ frames
- 111.7251 -30.0000 -60.0000 48

14 omega 39.00 90.00 1.0000 51.0000
omega____ theta____ kappa____ phi______ frames
- 111.7251 -30.0000 60.0000 51

15 omega 104.00 129.00 1.0000 51.0000
omega____ theta____ kappa____ phi______ frames
- 111.7251 109.0000 -119.0000 25

16 omega 50.00 109.00 1.0000 51.0000
omega____ theta____ kappa____ phi______ frames
- 111.7251 -94.0000 90.0000 59

17 omega 39.00 68.00 1.0000 51.0000
omega____ theta____ kappa____ phi______ frames
- 111.7251 -30.0000 150.0000 29

18 omega 40.00 109.00 1.0000 51.0000
omega____ theta____ kappa____ phi______ frames
- 111.7251 -109.0000 -35.0000 69

19 omega -21.00 69.00 1.0000 3.0000
omega____ theta____ kappa____ phi______ frames
- 0.0000 57.0000 -150.0000 90

20 omega 34.00 105.00 1.0000 19.0000
omega____ theta____ kappa____ phi______ frames
- 55.8625 57.0000 60.0000 71
;
_diffrn_measurement_device_type 'Xcalibur, Eos, Gemini'
_diffrn_measurement_method '\w scans'
_diffrn_orient_matrix_UB_11 0.0401044000
_diffrn_orient_matrix_UB_12 0.0654860000
_diffrn_orient_matrix_UB_13 0.0132164000
_diffrn_orient_matrix_UB_21 0.0262493000
_diffrn_orient_matrix_UB_22 0.0151835000
_diffrn_orient_matrix_UB_23 -0.0530610000
_diffrn_orient_matrix_UB_31 -0.2041281000
_diffrn_orient_matrix_UB_32 0.0148495000
_diffrn_orient_matrix_UB_33 -0.0041964000
_diffrn_radiation_monochromator graphite
_diffrn_radiation_type 'Cu K\a'
_diffrn_radiation_wavelength 1.5418
_diffrn_reflns_av_R_equivalents 0.0280
_diffrn_reflns_av_unetI/netI 0.0408
_diffrn_reflns_limit_h_max 5
_diffrn_reflns_limit_h_min -8
_diffrn_reflns_limit_k_max 26
_diffrn_reflns_limit_k_min -25
_diffrn_reflns_limit_l_max 30
_diffrn_reflns_limit_l_min -33
_diffrn_reflns_number 17225
_diffrn_reflns_theta_full 67.05
_diffrn_reflns_theta_max 67.05
_diffrn_reflns_theta_min 3.15
_diffrn_source 'Enhance (Cu) X-ray Source'
_exptl_absorpt_coefficient_mu 1.773
_exptl_absorpt_correction_T_max 1.00000
_exptl_absorpt_correction_T_min 0.87519
_exptl_absorpt_correction_type multi-scan
_exptl_absorpt_process_details
;
CrysAlisPro, Agilent Technologies,
Version 1.171.35.19 (release 27-10-2011 CrysAlis171 .NET)
(compiled Oct 27 2011,15:02:11)
Empirical absorption correction using spherical harmonics,
implemented in SCALE3 ABSPACK scaling algorithm.
;
_exptl_crystal_density_diffrn 1.342
_exptl_crystal_density_method 'not measured'
_exptl_crystal_F_000 2000
_exptl_crystal_size_max 0.22
_exptl_crystal_size_mid 0.16
_exptl_crystal_size_min 0.14
_refine_diff_density_max 0.339
_refine_diff_density_min -0.610
_refine_diff_density_rms 0.057
_refine_ls_abs_structure_details 'Flack H D (1983), Acta Cryst. A39, 876-881'
_refine_ls_abs_structure_Flack 0.01(2)
_refine_ls_extinction_method none
_refine_ls_goodness_of_fit_ref 1.001
_refine_ls_hydrogen_treatment constr
_refine_ls_matrix_type full
_refine_ls_number_parameters 613
_refine_ls_number_reflns 8245
_refine_ls_number_restraints 0
_refine_ls_restrained_S_all 1.001
_refine_ls_R_factor_all 0.0650
_refine_ls_R_factor_gt 0.0601
_refine_ls_shift/su_max 0.000
_refine_ls_shift/su_mean 0.000
_refine_ls_structure_factor_coef Fsqd
_refine_ls_weighting_details 'calc w=1/[\s^2^(Fo^2^)+(0.0799P)^2^+3.8546P] where P=(Fo^2^+2Fc^2^)/3'
_refine_ls_weighting_scheme calc
_refine_ls_wR_factor_gt 0.1561
_refine_ls_wR_factor_ref 0.1604
_reflns_number_gt 7536
_reflns_number_total 8245
_reflns_threshold_expression >2sigma(I)
_cod_data_source_file c2sm27062e.txt
_cod_data_source_block 201207114
_cod_depositor_comments
;

2023-04-18
Z value and formula fixed to values more according to usual
chemical conventions.                 miguel
;
_cod_original_formula_sum 'C44 H70 Na2 O14 S2'
_cod_original_formula_weight 933.10
_cod_original_formula_moiety 'C44 H66 Na2 O14 S2'
_cod_original_formula_units_Z 4
_cod_database_code 1514904
_chemical_oxdiff_formula 'C11 H10 S O2'
_reflns_odcompleteness_completeness 99.91
_reflns_odcompleteness_iscentric 1
_reflns_odcompleteness_theta 66.97

loop_
_space_group_symop_id
_space_group_symop_operation_xyz
1 'x, y, z'
2 '-x+1/2, -y, z+1/2'
3 'x+1/2, -y+1/2, -z'
4 '-x, y+1/2, -z+1/2'

loop_
_atom_site_label
_atom_site_type_symbol
_atom_site_fract_x
_atom_site_fract_y
_atom_site_fract_z
_atom_site_U_iso_or_equiv
_atom_site_adp_type
_atom_site_occupancy
_atom_site_symmetry_multiplicity
_atom_site_calc_flag
_atom_site_refinement_flags
_atom_site_disorder_assembly
_atom_site_disorder_group
S1 S 0.85853(13) 0.23737(4) 0.43010(3) 0.0385(2) Uani 1 1 d . . .
S1' S 0.8573(3) 0.43650(8) 0.52231(7) 0.0346(3) Uani 0.4971(15) 1 d P . 1
S1'A S 0.7562(3) 0.44181(7) 0.53249(7) 0.0346(3) Uani 0.5029(15) 1 d P . 2
Na1 Na 1.3111(7) 0.37976(19) 0.50158(17) 0.0692(9) Uani 0.583(4) 1 d P . 1
Na2 Na 0.7640(5) 0.30193(16) 0.52033(13) 0.0489(7) Uani 0.583(4) 1 d P . 1
O1 O 0.9723(4) 0.23002(12) 0.47241(9) 0.0494(7) Uani 1 1 d . . .
O1' O 0.7356(8) 0.3851(2) 0.5178(2) 0.0491(10) Uani 0.4971(15) 1 d P . 1
O1'A O 0.6037(8) 0.4007(2) 0.5353(2) 0.0491(10) Uani 0.5029(15) 1 d P . 2
O2 O 0.7342(4) 0.28705(13) 0.43513(9) 0.0522(7) Uani 1 1 d . . .
O2' O 1.0256(9) 0.4289(3) 0.4964(2) 0.0557(11) Uani 0.4971(15) 1 d P . 1
O2'A O 0.8878(10) 0.4219(3) 0.4972(3) 0.0557(11) Uani 0.5029(15) 1 d P . 2
O3 O 0.7713(4) 0.18153(13) 0.41762(10) 0.0527(7) Uani 1 1 d . . .
O3' O 0.8563(6) 0.45422(12) 0.57512(11) 0.0671(10) Uani 1 1 d . . .
O4 O 1.2431(5) 0.30614(14) 0.42795(12) 0.0667(9) Uani 1 1 d . . .
O4'A O 0.5696(8) 0.4360(3) 0.4369(2) 0.0537(10) Uani 0.5029(15) 1 d P . 2
O4' O 0.4294(8) 0.4660(3) 0.4605(2) 0.0537(10) Uani 0.4971(15) 1 d P . 1
O5 O 0.9622(6) 0.02163(16) 0.24281(13) 0.0801(11) Uani 1 1 d . . .
O5' O 0.7174(8) 0.6910(3) 0.68469(17) 0.1164(18) Uani 1 1 d . . .
O6 O 0.7977(5) 0.05957(14) 0.30157(11) 0.0655(9) Uani 1 1 d . . .
O6' O 0.8801(6) 0.6100(2) 0.66896(16) 0.0875(11) Uani 1 1 d . . .
O7 O 1.4906(4) 0.34909(12) 0.47290(10) 0.0456(6) Uani 1 1 d . . .
O8 O 0.9008(4) 0.32769(15) 0.59983(13) 0.0647(9) Uani 1 1 d . . .
C1 C 1.1485(6) 0.1960(2) 0.22222(15) 0.0540(10) Uani 1 1 d . . .
H1A H 1.1020 0.2290 0.2034 0.065 Uiso 1 1 calc R . .
H1B H 1.2767 0.2033 0.2279 0.065 Uiso 1 1 calc R . .
C1' C 0.6091(10) 0.7100(3) 0.5419(2) 0.092(2) Uani 1 1 d . . .
H1'A H 0.6697 0.7298 0.5156 0.110 Uiso 1 1 calc R . .
H1'B H 0.4814 0.7063 0.5337 0.110 Uiso 1 1 calc R . .
C1A C 0.6530(11) 0.4809(3) 0.4467(3) 0.0385(11) Uani 0.5029(15) 1 d P . 2
C1B C 0.6592(11) 0.5104(3) 0.5106(3) 0.0315(12) Uani 0.5029(15) 1 d P . 2
H1BA H 0.5462 0.5250 0.5250 0.038 Uiso 0.5029(15) 1 calc PR . 2
C21C C 0.784(7) 0.580(2) 0.7069(15) 0.17(3) Uani 0.38(3) 1 d P A 2
H21A H 0.7398 0.5414 0.6964 0.208 Uiso 0.38(3) 1 calc PR A 2
H21B H 0.6819 0.6039 0.7177 0.208 Uiso 0.38(3) 1 calc PR A 2
C22D C 0.922(4) 0.5733(16) 0.7452(11) 0.148(13) Uani 0.38(3) 1 d P A 2
H22A H 1.0388 0.5860 0.7337 0.221 Uiso 0.38(3) 1 calc PR A 2
H22B H 0.9289 0.5321 0.7547 0.221 Uiso 0.38(3) 1 calc PR A 2
H22C H 0.8881 0.5973 0.7721 0.221 Uiso 0.38(3) 1 calc PR A 2
C2 C 1.1283(7) 0.1380(2) 0.19353(16) 0.0637(12) Uani 1 1 d . . .
H2A H 1.1871 0.1427 0.1629 0.076 Uiso 1 1 calc R . .
H2B H 1.1887 0.1057 0.2103 0.076 Uiso 1 1 calc R . .
C2' C 0.6265(13) 0.7490(3) 0.5863(3) 0.121(3) Uani 1 1 d . . .
H2'A H 0.5832 0.7890 0.5791 0.146 Uiso 1 1 calc R . .
H2'B H 0.5504 0.7328 0.6114 0.146 Uiso 1 1 calc R . .
C3 C 0.9294(7) 0.1217(2) 0.18592(15) 0.0560(11) Uani 1 1 d . . .
H3A H 0.9233 0.0833 0.1699 0.067 Uiso 1 1 calc R . .
H3B H 0.8744 0.1512 0.1651 0.067 Uiso 1 1 calc R . .
C3' C 0.8200(12) 0.7525(3) 0.6036(3) 0.102(2) Uani 1 1 d . A .
H3'A H 0.8236 0.7761 0.6326 0.122 Uiso 1 1 calc R . .
H3'B H 0.8929 0.7730 0.5799 0.122 Uiso 1 1 calc R . .
C4 C 0.8181(6) 0.11814(18) 0.23212(14) 0.0457(9) Uani 1 1 d . . .
C4' C 0.9045(8) 0.6910(2) 0.6135(2) 0.0698(14) Uani 1 1 d . . .
C5 C 0.8455(5) 0.17839(16) 0.26018(12) 0.0369(7) Uani 1 1 d . . .
H5 H 0.8037 0.2095 0.2381 0.044 Uiso 1 1 calc R . .
C5' C 0.8847(6) 0.65301(17) 0.56758(17) 0.0510(10) Uani 1 1 d . . .
H5' H 0.9499 0.6759 0.5432 0.061 Uiso 1 1 calc R . .
C6 C 0.7283(5) 0.18665(16) 0.30438(12) 0.0372(7) Uani 1 1 d . . .
H6A H 0.7720 0.1606 0.3295 0.045 Uiso 1 1 calc R . .
H6B H 0.6039 0.1755 0.2972 0.045 Uiso 1 1 calc R . .
C6' C 0.9810(6) 0.59223(18) 0.56855(18) 0.0538(10) Uani 1 1 d . . .
H6'A H 0.9126 0.5644 0.5881 0.065 Uiso 1 1 calc R A .
H6'B H 1.1014 0.5966 0.5822 0.065 Uiso 1 1 calc R . .
C7 C 0.7337(4) 0.25149(15) 0.32139(12) 0.0336(7) Uani 1 1 d . . .
H7A H 0.6579 0.2553 0.3495 0.040 Uiso 1 1 calc R . .
H7B H 0.6821 0.2768 0.2968 0.040 Uiso 1 1 calc R . .
C7' C 0.9960(6) 0.56814(19) 0.51736(18) 0.0575(12) Uani 1 1 d . . .
H7'A H 1.0716 0.5952 0.4990 0.069 Uiso 1 1 calc R . .
H7'B H 1.0568 0.5297 0.5183 0.069 Uiso 1 1 calc R . .
C8 C 0.9252(4) 0.27389(15) 0.33325(12) 0.0324(7) Uani 1 1 d . . .
C8' C 0.8152(6) 0.56073(17) 0.49187(17) 0.0524(11) Uani 1 1 d . . .
C9 C 1.0534(5) 0.25960(18) 0.29019(13) 0.0395(8) Uani 1 1 d . . .
H9 H 1.0098 0.2849 0.2641 0.047 Uiso 1 1 calc R . .
C9' C 0.7031(6) 0.61897(18) 0.49709(16) 0.0512(10) Uani 1 1 d . . .
H9' H 0.7695 0.6486 0.4782 0.061 Uiso 1 1 calc R . .
C10 C 1.0479(5) 0.19461(18) 0.27045(13) 0.0406(8) Uani 1 1 d . . .
C10' C 0.6903(6) 0.6470(2) 0.54786(17) 0.0573(11) Uani 1 1 d . . .
C11 C 1.2487(5) 0.2820(2) 0.30099(16) 0.0517(10) Uani 1 1 d . . .
H11A H 1.3042 0.2558 0.3244 0.062 Uiso 1 1 calc R . .
H11B H 1.3208 0.2799 0.2721 0.062 Uiso 1 1 calc R . .
C11' C 0.5196(7) 0.6122(3) 0.47160(19) 0.0808(17) Uani 1 1 d . . .
H11C H 0.4612 0.6510 0.4698 0.097 Uiso 1 1 calc R . .
H11D H 0.4419 0.5862 0.4903 0.097 Uiso 1 1 calc R . .
C12 C 1.2513(6) 0.3464(2) 0.31989(16) 0.0547(10) Uani 1 1 d . . .
H12A H 1.2265 0.3736 0.2938 0.066 Uiso 1 1 calc R . .
H12B H 1.3718 0.3553 0.3320 0.066 Uiso 1 1 calc R . .
C12' C 0.5373(8) 0.5864(3) 0.42106(18) 0.0749(16) Uani 1 1 d . . .
H12C H 0.4180 0.5740 0.4101 0.090 Uiso 1 1 calc R . .
H12D H 0.5800 0.6177 0.3999 0.090 Uiso 1 1 calc R . .
C13 C 1.1106(5) 0.35670(17) 0.35977(14) 0.0435(9) Uani 1 1 d . . .
C13' C 0.6673(9) 0.53317(19) 0.41797(19) 0.0760(17) Uani 1 1 d . . .
C14 C 0.9230(5) 0.34244(16) 0.33995(14) 0.0395(8) Uani 1 1 d . . .
H14A H 0.9032 0.3626 0.3098 0.047 Uiso 1 1 calc R . .
H14B H 0.8285 0.3543 0.3621 0.047 Uiso 1 1 calc R . .
C14' C 0.8487(8) 0.55126(18) 0.43816(18) 0.0659(13) Uani 1 1 d . . .
H14C H 0.8915 0.5879 0.4234 0.079 Uiso 1 1 calc R . .
H14D H 0.9384 0.5201 0.4330 0.079 Uiso 1 1 calc R . .
C15 C 1.0121(5) 0.25391(15) 0.38159(12) 0.0350(7) Uani 1 1 d . . .
H15 H 1.0880 0.2187 0.3757 0.042 Uiso 1 1 calc R . .
C15' C 0.7316(10) 0.4988(3) 0.4957(3) 0.0315(12) Uani 0.4971(15) 1 d P . 1
H15' H 0.6661 0.5081 0.5252 0.038 Uiso 0.4971(15) 1 calc PR . 1
C16 C 1.1368(5) 0.30654(16) 0.39515(13) 0.0405(8) Uani 1 1 d . . .
C16' C 0.5565(11) 0.4990(3) 0.4647(3) 0.0385(11) Uani 0.4971(15) 1 d P . 1
C17 C 1.1323(7) 0.41881(18) 0.38170(18) 0.0593(12) Uani 1 1 d . . .
H17A H 1.1224 0.4486 0.3572 0.089 Uiso 1 1 calc R . .
H17B H 1.2493 0.4218 0.3967 0.089 Uiso 1 1 calc R . .
H17C H 1.0388 0.4251 0.4050 0.089 Uiso 1 1 calc R . .
C17' C 0.6648(13) 0.5058(2) 0.3685(2) 0.111(3) Uani 1 1 d . . .
H17D H 0.7033 0.5351 0.3456 0.167 Uiso 1 1 calc R . .
H17E H 0.5436 0.4929 0.3610 0.167 Uiso 1 1 calc R . .
H17F H 0.7458 0.4722 0.3676 0.167 Uiso 1 1 calc R . .
C18 C 0.6162(6) 0.1105(2) 0.21877(15) 0.0545(11) Uani 1 1 d . . .
H18A H 0.5463 0.1033 0.2471 0.082 Uiso 1 1 calc R . .
H18B H 0.6032 0.0773 0.1974 0.082 Uiso 1 1 calc R . .
H18C H 0.5733 0.1463 0.2035 0.082 Uiso 1 1 calc R . .
C18' C 1.1069(9) 0.7010(3) 0.6249(3) 0.097(2) Uani 1 1 d . A .
H18D H 1.1178 0.7281 0.6513 0.146 Uiso 1 1 calc R . .
H18E H 1.1669 0.7177 0.5976 0.146 Uiso 1 1 calc R . .
H18F H 1.1624 0.6635 0.6331 0.146 Uiso 1 1 calc R . .
C19 C 0.8705(7) 0.0615(2) 0.25861(15) 0.0548(10) Uani 1 1 d . . .
C19' C 0.8208(8) 0.6647(3) 0.6588(2) 0.0753(15) Uani 1 1 d . A .
C20 C 1.1391(5) 0.14897(18) 0.30348(15) 0.0482(9) Uani 1 1 d . . .
H20A H 1.0638 0.1425 0.3309 0.072 Uiso 1 1 calc R . .
H20B H 1.2555 0.1639 0.3134 0.072 Uiso 1 1 calc R . .
H20C H 1.1552 0.1119 0.2868 0.072 Uiso 1 1 calc R . .
C20' C 0.5679(7) 0.6117(3) 0.5813(2) 0.0832(18) Uani 1 1 d . . .
H20D H 0.4491 0.6080 0.5674 0.125 Uiso 1 1 calc R . .
H20E H 0.5589 0.6322 0.6112 0.125 Uiso 1 1 calc R . .
H20F H 0.6185 0.5727 0.5863 0.125 Uiso 1 1 calc R . .
C21 C 0.8515(11) 0.0105(2) 0.3328(2) 0.0848(17) Uani 1 1 d . . .
H21C H 0.7928 -0.0262 0.3228 0.102 Uiso 1 1 calc R . .
H21D H 0.9821 0.0048 0.3313 0.102 Uiso 1 1 calc R . .
C21' C 0.811(3) 0.5815(12) 0.7145(9) 0.110(8) Uani 0.62(3) 1 d P A 1
H21E H 0.8381 0.6075 0.7412 0.131 Uiso 0.62(3) 1 calc PR A 1
H21F H 0.6801 0.5769 0.7126 0.131 Uiso 0.62(3) 1 calc PR A 1
C22 C 0.7973(11) 0.0254(3) 0.3810(2) 0.095(2) Uani 1 1 d . . .
H22D H 0.6670 0.0269 0.3828 0.142 Uiso 1 1 calc R . .
H22E H 0.8467 0.0637 0.3895 0.142 Uiso 1 1 calc R . .
H22F H 0.8422 -0.0045 0.4025 0.142 Uiso 1 1 calc R . .
C22' C 0.887(2) 0.5288(8) 0.7216(7) 0.127(8) Uani 0.62(3) 1 d P A 1
H22G H 0.8913 0.5073 0.6921 0.190 Uiso 0.62(3) 1 calc PR A 1
H22H H 0.8162 0.5067 0.7443 0.190 Uiso 0.62(3) 1 calc PR A 1
H22I H 1.0080 0.5342 0.7336 0.190 Uiso 0.62(3) 1 calc PR A 1
Na2A Na 0.8255(7) 0.2852(2) 0.53595(19) 0.0489(7) Uani 0.417(4) 1 d P . 2
Na1A Na 1.2752(10) 0.4046(3) 0.5128(3) 0.0692(9) Uani 0.417(4) 1 d P . 2

loop_
_atom_site_aniso_label
_atom_site_aniso_U_11
_atom_site_aniso_U_22
_atom_site_aniso_U_33
_atom_site_aniso_U_23
_atom_site_aniso_U_13
_atom_site_aniso_U_12
S1 0.0451(5) 0.0389(4) 0.0315(4) -0.0043(3) -0.0101(4) 0.0071(4)
S1' 0.0350(8) 0.0273(5) 0.0415(7) 0.0008(5) -0.0081(8) 0.0005(7)
S1'A 0.0350(8) 0.0273(5) 0.0415(7) 0.0008(5) -0.0081(8) 0.0005(7)
Na1 0.076(2) 0.059(3) 0.073(2) 0.0015(19) -0.0045(18) 0.003(2)
Na2 0.042(2) 0.0546(19) 0.050(2) -0.0132(13) 0.0102(13) -0.0038(14)
O1 0.0622(18) 0.0476(15) 0.0385(14) 0.0027(12) -0.0193(13) 0.0021(13)
O1' 0.054(2) 0.0342(19) 0.059(3) 0.0091(17) -0.022(2) -0.0073(19)
O1'A 0.054(2) 0.0342(19) 0.059(3) 0.0091(17) -0.022(2) -0.0073(19)
O2 0.0610(17) 0.0582(16) 0.0373(13) -0.0026(12) 0.0025(13) 0.0177(14)
O2' 0.054(3) 0.045(2) 0.067(3) -0.0022(19) -0.004(3) 0.022(3)
O2'A 0.054(3) 0.045(2) 0.067(3) -0.0022(19) -0.004(3) 0.022(3)
O3 0.0581(17) 0.0517(16) 0.0484(15) -0.0060(12) -0.0102(13) -0.0041(14)
O3' 0.104(3) 0.0410(14) 0.0567(17) 0.0070(13) -0.039(2) -0.0083(17)
O4 0.073(2) 0.0555(17) 0.072(2) -0.0067(15) -0.0419(19) -0.0091(16)
O4'A 0.054(2) 0.056(2) 0.051(2) 0.0186(19) -0.0195(18) -0.024(2)
O4' 0.054(2) 0.056(2) 0.051(2) 0.0186(19) -0.0195(18) -0.024(2)
O5 0.101(3) 0.064(2) 0.076(2) -0.0172(18) 0.000(2) 0.028(2)
O5' 0.127(4) 0.133(4) 0.089(3) -0.016(3) 0.036(3) 0.034(4)
O6 0.090(3) 0.0499(16) 0.0569(18) -0.0014(14) 0.0009(17) 0.0074(17)
O6' 0.081(3) 0.092(3) 0.090(3) 0.002(2) 0.010(2) 0.005(2)
O7 0.0463(15) 0.0435(14) 0.0472(15) 0.0033(12) -0.0035(12) -0.0074(12)
O8 0.0427(17) 0.0604(19) 0.091(2) 0.0212(17) -0.0025(15) -0.0030(14)
C1 0.038(2) 0.075(3) 0.050(2) -0.0161(19) 0.0102(18) 0.006(2)
C1' 0.097(5) 0.093(4) 0.086(4) 0.018(3) 0.020(3) 0.055(4)
C1A 0.036(3) 0.039(3) 0.041(3) 0.007(2) 0.000(2) -0.003(2)
C1B 0.029(4) 0.028(3) 0.037(3) 0.003(2) 0.003(3) 0.005(3)
C21C 0.26(5) 0.17(3) 0.088(18) 0.064(18) -0.06(2) -0.13(3)
C22D 0.15(3) 0.14(3) 0.15(2) -0.041(19) 0.01(2) 0.05(2)
C2 0.057(3) 0.085(3) 0.049(2) -0.024(2) 0.015(2) 0.008(3)
C2' 0.157(8) 0.098(5) 0.109(5) 0.002(4) 0.031(6) 0.075(6)
C3 0.065(3) 0.064(3) 0.039(2) -0.0168(19) -0.0052(19) 0.004(2)
C3' 0.147(7) 0.053(3) 0.105(5) -0.020(3) 0.039(5) 0.014(4)
C4 0.046(2) 0.051(2) 0.0399(19) -0.0112(16) -0.0079(17) 0.0037(18)
C4' 0.070(3) 0.052(3) 0.087(4) -0.022(2) 0.020(3) -0.005(2)
C5 0.0308(17) 0.0472(19) 0.0327(16) -0.0087(14) -0.0034(15) 0.0023(16)
C5' 0.044(2) 0.0400(19) 0.069(3) -0.0052(19) 0.017(2) -0.0090(17)
C6 0.0261(16) 0.0480(19) 0.0374(18) -0.0091(15) -0.0006(14) -0.0034(15)
C6' 0.044(2) 0.041(2) 0.076(3) -0.012(2) -0.013(2) -0.0054(17)
C7 0.0250(15) 0.0450(19) 0.0310(15) -0.0054(13) -0.0045(13) 0.0061(14)
C7' 0.050(2) 0.040(2) 0.082(3) -0.016(2) -0.017(2) 0.0040(19)
C8 0.0247(15) 0.0382(18) 0.0343(17) -0.0069(14) -0.0058(13) 0.0061(13)
C8' 0.057(2) 0.0290(17) 0.072(3) 0.0083(17) -0.018(2) -0.0119(17)
C9 0.0272(17) 0.053(2) 0.0380(18) -0.0082(16) -0.0021(15) -0.0004(16)
C9' 0.043(2) 0.048(2) 0.063(2) 0.0232(19) 0.0099(19) -0.0015(18)
C10 0.0338(19) 0.051(2) 0.0366(18) -0.0103(15) 0.0007(15) 0.0038(16)
C10' 0.047(2) 0.060(3) 0.064(3) 0.016(2) 0.012(2) 0.007(2)
C11 0.0294(19) 0.066(3) 0.059(2) -0.020(2) 0.0058(18) -0.0055(18)
C11' 0.057(3) 0.120(5) 0.065(3) 0.042(3) -0.005(3) 0.002(3)
C12 0.037(2) 0.063(3) 0.065(3) -0.011(2) -0.002(2) -0.013(2)
C12' 0.068(3) 0.096(4) 0.061(3) 0.045(3) -0.015(3) -0.014(3)
C13 0.041(2) 0.0388(19) 0.051(2) -0.0046(16) -0.0089(17) 0.0019(16)
C13' 0.106(4) 0.040(2) 0.082(3) 0.022(2) -0.053(3) -0.020(3)
C14 0.0344(18) 0.0405(19) 0.0435(19) -0.0026(15) -0.0046(15) 0.0086(15)
C14' 0.085(3) 0.0327(19) 0.080(3) -0.0094(19) -0.024(3) 0.007(2)
C15 0.0295(16) 0.0352(17) 0.0404(18) -0.0100(14) -0.0086(14) 0.0076(14)
C15' 0.029(4) 0.028(3) 0.037(3) 0.003(2) 0.003(3) 0.005(3)
C16 0.0345(18) 0.0415(18) 0.0456(19) -0.0110(15) -0.0093(17) 0.0036(16)
C16' 0.036(3) 0.039(3) 0.041(3) 0.007(2) 0.000(2) -0.003(2)
C17 0.062(3) 0.042(2) 0.074(3) -0.010(2) -0.017(3) 0.000(2)
C17' 0.180(8) 0.046(3) 0.108(5) 0.001(3) -0.088(6) 0.000(4)
C18 0.050(3) 0.064(3) 0.050(2) -0.0176(19) -0.0149(19) -0.005(2)
C18' 0.076(4) 0.094(4) 0.122(5) -0.060(4) 0.015(4) -0.029(3)
C19 0.058(3) 0.057(2) 0.050(2) -0.0187(19) -0.008(2) -0.004(2)
C19' 0.065(3) 0.083(4) 0.077(3) -0.022(3) 0.007(3) -0.004(3)
C20 0.0332(19) 0.056(2) 0.055(2) -0.0174(18) -0.0090(18) 0.0090(18)
C20' 0.042(3) 0.132(5) 0.075(3) 0.033(3) 0.002(2) -0.018(3)
C21 0.116(5) 0.059(3) 0.080(4) 0.008(3) 0.004(4) 0.010(3)
C21' 0.071(9) 0.18(2) 0.081(11) 0.028(11) 0.018(8) 0.026(10)
C22 0.125(6) 0.082(4) 0.078(4) 0.020(3) 0.014(4) 0.016(4)
C22' 0.129(13) 0.102(12) 0.150(16) 0.040(10) 0.055(11) 0.030(10)
Na2A 0.042(2) 0.0546(19) 0.050(2) -0.0132(13) 0.0102(13) -0.0038(14)
Na1A 0.076(2) 0.059(3) 0.073(2) 0.0015(19) -0.0045(18) 0.003(2)

loop_
_atom_type_symbol
_atom_type_description
_atom_type_scat_dispersion_real
_atom_type_scat_dispersion_imag
_atom_type_scat_source
C C 0.0181 0.0091 'International Tables Vol C Tables 4.2.6.8 and 6.1.1.4'
H H 0.0000 0.0000 'International Tables Vol C Tables 4.2.6.8 and 6.1.1.4'
Na Na 0.1353 0.1239 'International Tables Vol C Tables 4.2.6.8 and 6.1.1.4'
O O 0.0492 0.0322 'International Tables Vol C Tables 4.2.6.8 and 6.1.1.4'
S S 0.3331 0.5567 'International Tables Vol C Tables 4.2.6.8 and 6.1.1.4'

loop_
_geom_angle_atom_site_label_1
_geom_angle_atom_site_label_2
_geom_angle_atom_site_label_3
_geom_angle
_geom_angle_site_symmetry_1
_geom_angle_site_symmetry_3
Na2 S1 Na1 82.26(10) . 3_456
Na2 S1 Na2A 13.28(8) . .
O1 S1 Na1 59.59(14) . 3_456
O1 S1 Na2 60.02(14) . .
O1 S1 C15 106.11(17) . .
O1 S1 Na2A 47.14(16) . .
O2 S1 Na1 119.45(15) . 3_456
O2 S1 Na2 53.18(14) . .
O2 S1 O1 111.65(16) . .
O2 S1 O3 113.99(19) . .
O2 S1 C15 108.14(17) . .
O2 S1 Na2A 66.44(15) . .
O3 S1 Na1 53.30(14) . 3_456
O3 S1 Na2 121.17(14) . .
O3 S1 O1 110.69(17) . .
O3 S1 C15 105.74(16) . .
O3 S1 Na2A 118.99(16) . .
C15 S1 Na1 132.34(14) . 3_456
C15 S1 Na2 133.08(13) . .
C15 S1 Na2A 133.28(14) . .
Na2A S1 Na1 73.25(12) . 3_456
O1' S1' Na2 25.3(2) . .
O1' S1' O3' 106.5(3) . .
O1' S1' C15' 104.7(3) . .
O2' S1' Na2 93.8(3) . .
O2' S1' O1' 112.8(4) . .
O2' S1' O3' 121.4(3) . .
O2' S1' C15' 108.4(4) . .
O3' S1' Na2 105.56(15) . .
O3' S1' C15' 101.2(3) . .
C15' S1' Na2 128.5(3) . .
O1'A S1'A O2'A 110.9(4) . .
O1'A S1'A C1B 104.6(3) . .
O2'A S1'A C1B 107.0(4) . .
O3' S1'A O1'A 118.3(3) . .
O3' S1'A O2'A 106.6(4) . .
O3' S1'A C1B 108.9(3) . .
S1 Na1 Na2 46.06(7) 3_556 3_556
S1 Na1 Na2 57.09(9) 3_556 1_655
Na2 Na1 Na2 69.04(10) 1_655 3_556
O1 Na1 S1 26.54(7) 3_556 3_556
O1 Na1 Na2 38.44(9) 3_556 3_556
O1 Na1 Na2 36.52(10) 3_556 1_655
O2' Na1 S1 120.2(2) . 3_556
O2' Na1 Na2 111.9(2) . 3_556
O2' Na1 Na2 175.6(3) . 1_655
O2' Na1 O1 142.2(3) . 3_556
O2' Na1 O3 101.2(2) . 3_556
O2' Na1 O4 94.1(2) . .
O2' Na1 O4' 85.4(3) . 1_655
O3 Na1 S1 25.80(7) 3_556 3_556
O3 Na1 Na2 75.08(14) 3_556 1_655
O3 Na1 Na2 67.12(11) 3_556 3_556
O3 Na1 O1 51.60(11) 3_556 3_556
O3 Na1 O4 108.58(18) 3_556 .
O4 Na1 S1 88.86(14) . 3_556
O4 Na1 Na2 42.83(11) . 3_556
O4 Na1 Na2 89.36(15) . 1_655
O4 Na1 O1 75.19(14) . 3_556
O4' Na1 S1 152.2(2) 1_655 3_556
O4' Na1 Na2 138.4(2) 1_655 3_556
O4' Na1 Na2 96.7(2) 1_655 1_655
O4' Na1 O1 131.9(3) 1_655 3_556
O4' Na1 O3 149.1(2) 1_655 3_556
O4' Na1 O4 100.9(2) 1_655 .
O7 Na1 S1 82.58(18) . 3_556
O7 Na1 Na2 66.10(18) . 3_556
O7 Na1 Na2 36.39(15) . 1_655
O7 Na1 O1 56.12(16) . 3_556
O7 Na1 O2' 148.0(3) . .
O7 Na1 O3 106.4(2) . 3_556
O7 Na1 O4 62.03(18) . .
O7 Na1 O4' 79.3(3) . 1_655
S1 Na2 S1' 115.68(12) . .
S1 Na2 Na1 51.68(8) . 3_456
S1 Na2 Na1 107.89(12) . 1_455
S1' Na2 Na1 160.84(14) . 3_456
S1' Na2 Na1 75.53(12) . 1_455
Na1 Na2 Na1 120.32(14) 1_455 3_456
O1 Na2 S1 98.24(14) 3_456 .
O1 Na2 S1 29.19(7) . .
O1 Na2 S1' 121.00(16) 3_456 .
O1 Na2 S1' 118.83(14) . .
O1 Na2 Na1 77.44(13) 3_456 3_456
O1 Na2 Na1 136.88(14) . 1_455
O1 Na2 Na1 47.74(12) 3_456 1_455
O1 Na2 Na1 42.52(11) . 3_456
O1 Na2 O1 114.13(14) 3_456 .
O1 Na2 O2 87.70(16) 3_456 .
O1 Na2 O4 76.61(13) . 3_456
O1 Na2 O4 68.46(14) 3_456 3_456
O1 Na2 O7 56.62(13) 3_456 1_455
O1 Na2 O7 115.89(15) . 1_455
O1 Na2 O8 111.73(17) 3_456 .
O1' Na2 S1 118.2(2) . .
O1' Na2 S1' 19.49(19) . .
O1' Na2 Na1 169.1(3) . 3_456
O1' Na2 Na1 56.0(2) . 1_455
O1' Na2 O1 131.4(3) . .
O1' Na2 O1 102.2(3) . 3_456
O1' Na2 O2 95.1(2) . .
O1' Na2 O4 149.7(3) . 3_456
O1' Na2 O7 59.8(2) . 1_455
O1' Na2 O8 81.4(2) . .
O2 Na2 S1 28.51(8) . .
O2 Na2 S1' 99.88(15) . .
O2 Na2 Na1 74.05(12) . 3_456
O2 Na2 Na1 81.18(13) . 1_455
O2 Na2 O1 57.13(11) . .
O2 Na2 O4 112.63(16) . 3_456
O2 Na2 O7 59.12(13) . 1_455
O2 Na2 O8 160.57(18) . .
O4 Na2 S1 92.00(12) 3_456 .
O4 Na2 S1' 146.86(16) 3_456 .
O4 Na2 Na1 114.59(14) 3_456 1_455
O4 Na2 Na1 40.35(10) 3_456 3_456
O7 Na2 S1 86.71(12) 1_455 .
O7 Na2 S1' 77.75(12) 1_455 .
O7 Na2 Na1 22.42(10) 1_455 1_455
O7 Na2 Na1 112.55(14) 1_455 3_456
O7 Na2 O4 124.16(16) 1_455 3_456
O8 Na2 S1 140.15(16) . .
O8 Na2 S1' 70.85(11) . .
O8 Na2 Na1 111.65(15) . 1_455
O8 Na2 Na1 108.94(17) . 3_456
O8 Na2 O1 111.46(17) . .
O8 Na2 O4 76.21(15) . 3_456
O8 Na2 O7 131.50(17) . 1_455
S1 O1 Na1 93.87(17) . 3_456
S1 O1 Na2 90.78(16) . .
S1 O1 Na2 130.5(2) . 3_556
S1 O1 Na2A 106.6(2) . .
S1 O1 Na2A 120.5(2) . 3_556
Na2 O1 Na1 99.03(16) . 3_456
Na2 O1 Na1 95.73(17) 3_556 3_456
Na2 O1 Na2 134.89(14) 3_556 .
Na2 O1 Na2A 15.00(13) 3_556 3_556
Na2 O1 Na2A 121.01(18) 3_556 .
Na2 O1 Na2A 135.15(19) . 3_556
Na2A O1 Na1 93.76(18) . 3_456
Na2A O1 Na1 108.98(18) 3_556 3_456
Na2A O1 Na2 16.31(11) . .
Na2A O1 Na2A 124.86(17) . 3_556
S1' O1' Na2 135.2(4) . .
S1'A O1'A Na1A 135.3(3) . 1_455
S1 O2 Na2 98.31(17) . .
S1 O2 Na2A 86.46(16) . .
Na2 O2 Na2A 11.87(12) . .
S1' O2' Na1 141.2(4) . .
S1'A O2'A Na1A 126.2(5) . .
S1 O3 Na1 100.90(17) . 3_456
S1 O3 Na1A 115.4(2) . 3_456
Na1 O3 Na1A 14.58(12) 3_456 3_456
S1'A O3' S1' 31.24(11) . .
Na1 O4 Na2 96.82(15) . 3_556
C16 O4 Na1 134.6(3) . .
C16 O4 Na2 115.7(3) . 3_556
C16 O4 Na2A 120.0(3) . 3_556
Na2A O4 Na1 98.76(19) 3_556 .
Na2A O4 Na2 12.61(13) 3_556 3_556
C16' O4' Na1 136.8(5) . 1_455
C19 O6 C21 117.6(4) . .
C21C O6' C21' 11(2) . .
C19' O6' C21C 115(2) . .
C19' O6' C21' 117.3(9) . .
Na1 O7 Na2 121.2(2) . 1_655
Na1 O7 Na1A 9.3(3) . .
Na1A O7 Na2 119.7(2) . 1_655
Na2A O8 Na2 15.14(15) . .
H1A C1 H1B 107.7 . .
C2 C1 H1A 108.9 . .
C2 C1 H1B 108.9 . .
C2 C1 C10 113.4(4) . .
C10 C1 H1A 108.9 . .
C10 C1 H1B 108.9 . .
H1'A C1' H1'B 107.7 . .
C2' C1' H1'A 108.8 . .
C2' C1' H1'B 108.8 . .
C2' C1' C10' 113.7(5) . .
C10' C1' H1'A 108.8 . .
C10' C1' H1'B 108.8 . .
O4'A C1A C1B 120.8(6) . .
O4'A C1A C13' 126.2(6) . .
C13' C1A C1B 104.3(5) . .
S1'A C1B C1A 92.1(4) . .
S1'A C1B H1BA 118.7 . .
C1A C1B H1BA 118.7 . .
C8' C1B S1'A 113.9(4) . .
C8' C1B C1A 87.3(4) . .
C8' C1B H1BA 118.7 . .
O6' C21C H21A 110.9 . .
O6' C21C H21B 110.9 . .
O6' C21C C22D 104(3) . .
H21A C21C H21B 108.9 . .
C22D C21C H21A 110.9 . .
C22D C21C H21B 110.9 . .
C21C C22D H22A 109.5 . .
C21C C22D H22B 109.5 . .
C21C C22D H22C 109.5 . .
H22A C22D H22B 109.5 . .
H22A C22D H22C 109.5 . .
H22B C22D H22C 109.5 . .
C1 C2 H2A 109.3 . .
C1 C2 H2B 109.3 . .
H2A C2 H2B 107.9 . .
C3 C2 C1 111.7(4) . .
C3 C2 H2A 109.3 . .
C3 C2 H2B 109.3 . .
C1' C2' H2'A 109.3 . .
C1' C2' H2'B 109.3 . .
H2'A C2' H2'B 107.9 . .
C3' C2' C1' 111.8(6) . .
C3' C2' H2'A 109.3 . .
C3' C2' H2'B 109.3 . .
C2 C3 H3A 108.8 . .
C2 C3 H3B 108.8 . .
C2 C3 C4 113.9(3) . .
H3A C3 H3B 107.7 . .
C4 C3 H3A 108.8 . .
C4 C3 H3B 108.8 . .
C2' C3' H3'A 108.9 . .
C2' C3' H3'B 108.9 . .
C2' C3' C4' 113.3(6) . .
H3'A C3' H3'B 107.7 . .
C4' C3' H3'A 108.9 . .
C4' C3' H3'B 108.9 . .
C3 C4 C5 108.1(3) . .
C3 C4 C18 108.3(3) . .
C18 C4 C5 109.9(3) . .
C19 C4 C3 108.8(4) . .
C19 C4 C5 115.9(3) . .
C19 C4 C18 105.8(4) . .
C3' C4' C5' 107.6(5) . .
C3' C4' C18' 107.4(5) . .
C18' C4' C5' 110.1(4) . .
C19' C4' C3' 109.4(5) . .
C19' C4' C5' 116.3(4) . .
C19' C4' C18' 105.7(6) . .
C4 C5 H5 104.5 . .
C6 C5 C4 116.1(3) . .
C6 C5 H5 104.5 . .
C6 C5 C10 111.2(3) . .
C10 C5 C4 114.5(3) . .
C10 C5 H5 104.5 . .
C4' C5' H5' 104.4 . .
C6' C5' C4' 115.3(4) . .
C6' C5' H5' 104.4 . .
C6' C5' C10' 111.0(3) . .
C10' C5' C4' 115.7(4) . .
C10' C5' H5' 104.4 . .
C5 C6 H6A 109.5 . .
C5 C6 H6B 109.5 . .
C5 C6 C7 110.8(3) . .
H6A C6 H6B 108.1 . .
C7 C6 H6A 109.5 . .
C7 C6 H6B 109.5 . .
C5' C6' H6'A 109.9 . .
C5' C6' H6'B 109.9 . .
C5' C6' C7' 109.1(4) . .
H6'A C6' H6'B 108.3 . .
C7' C6' H6'A 109.9 . .
C7' C6' H6'B 109.9 . .
C6 C7 H7A 108.8 . .
C6 C7 H7B 108.8 . .
C6 C7 C8 113.7(3) . .
H7A C7 H7B 107.7 . .
C8 C7 H7A 108.8 . .
C8 C7 H7B 108.8 . .
C6' C7' H7'A 108.6 . .
C6' C7' H7'B 108.6 . .
H7'A C7' H7'B 107.6 . .
C8' C7' C6' 114.6(4) . .
C8' C7' H7'A 108.6 . .
C8' C7' H7'B 108.6 . .
C7 C8 C9 108.6(3) . .
C7 C8 C14 110.0(3) . .
C7 C8 C15 118.1(3) . .
C14 C8 C9 107.6(3) . .
C14 C8 C15 100.5(3) . .
C15 C8 C9 111.4(3) . .
C7' C8' C1B 121.3(4) . .
C7' C8' C9' 109.2(3) . .
C7' C8' C14' 109.6(4) . .
C9' C8' C1B 99.8(4) . .
C14' C8' C1B 108.8(4) . .
C14' C8' C9' 107.1(3) . .
C15' C8' C1B 25.4(3) . .
C15' C8' C7' 114.8(4) . .
C15' C8' C9' 123.0(4) . .
C15' C8' C14' 90.5(4) . .
C8 C9 H9 105.3 . .
C10 C9 C8 116.7(3) . .
C10 C9 H9 105.3 . .
C11 C9 C8 109.9(3) . .
C11 C9 H9 105.3 . .
C11 C9 C10 113.3(3) . .
C8' C9' H9' 104.6 . .
C8' C9' C10' 117.2(4) . .
C10' C9' H9' 104.6 . .
C11' C9' C8' 109.9(4) . .
C11' C9' H9' 104.6 . .
C11' C9' C10' 114.4(4) . .
C1 C10 C5 107.4(3) . .
C1 C10 C9 106.3(3) . .
C9 C10 C5 108.0(3) . .
C20 C10 C1 109.5(3) . .
C20 C10 C5 112.0(3) . .
C20 C10 C9 113.3(3) . .
C1' C10' C9' 106.9(4) . .
C5' C10' C1' 108.6(5) . .
C5' C10' C9' 107.9(3) . .
C20' C10' C1' 108.2(5) . .
C20' C10' C5' 111.9(4) . .
C20' C10' C9' 113.0(4) . .
C9 C11 H11A 109.1 . .
C9 C11 H11B 109.1 . .
H11A C11 H11B 107.8 . .
C12 C11 C9 112.4(3) . .
C12 C11 H11A 109.1 . .
C12 C11 H11B 109.1 . .
C9' C11' H11C 109.0 . .
C9' C11' H11D 109.0 . .
C9' C11' C12' 113.1(5) . .
H11C C11' H11D 107.8 . .
C12' C11' H11C 109.0 . .
C12' C11' H11D 109.0 . .
C11 C12 H12A 109.1 . .
C11 C12 H12B 109.1 . .
C11 C12 C13 112.5(3) . .
H12A C12 H12B 107.8 . .
C13 C12 H12A 109.1 . .
C13 C12 H12B 109.1 . .
C11' C12' H12C 108.9 . .
C11' C12' H12D 108.9 . .
H12C C12' H12D 107.7 . .
C13' C12' C11' 113.4(4) . .
C13' C12' H12C 108.9 . .
C13' C12' H12D 108.9 . .
C14 C13 C12 108.2(3) . .
C14 C13 C17 115.6(3) . .
C16 C13 C12 106.3(3) . .
C16 C13 C14 101.6(3) . .
C16 C13 C17 113.4(3) . .
C17 C13 C12 111.0(4) . .
C1A C13' C12' 124.1(6) . .
C1A C13' C14' 94.2(5) . .
C1A C13' C16' 33.9(4) . .
C1A C13' C17' 100.7(5) . .
C12' C13' C16' 90.4(5) . .
C14' C13' C12' 108.8(4) . .
C14' C13' C16' 104.6(4) . .
C14' C13' C17' 117.6(6) . .
C17' C13' C12' 111.0(4) . .
C17' C13' C16' 120.8(5) . .
C8 C14 H14A 110.9 . .
C8 C14 H14B 110.9 . .
C13 C14 C8 104.1(3) . .
C13 C14 H14A 110.9 . .
C13 C14 H14B 110.9 . .
H14A C14 H14B 109.0 . .
C8' C14' H14C 110.7 . .
C8' C14' H14D 110.7 . .
C13' C14' C8' 105.3(5) . .
C13' C14' H14C 110.7 . .
C13' C14' H14D 110.7 . .
H14C C14' H14D 108.8 . .
S1 C15 H15 108.5 . .
C8 C15 S1 117.2(2) . .
C8 C15 H15 108.5 . .
C16 C15 S1 110.0(2) . .
C16 C15 C8 103.8(3) . .
C16 C15 H15 108.5 . .
S1' C15' H15' 93.7 . .
C8' C15' S1' 121.2(5) . .
C8' C15' H15' 93.7 . .
C8' C15' C16' 107.0(5) . .
C16' C15' S1' 130.4(5) . .
C16' C15' H15' 93.7 . .
O4 C16 C13 126.1(4) . .
O4 C16 C15 124.6(4) . .
C13 C16 C15 109.2(3) . .
O4' C16' C13' 124.6(6) . .
O4' C16' C15' 134.4(7) . .
C15' C16' C13' 92.1(5) . .
C13 C17 H17A 109.5 . .
C13 C17 H17B 109.5 . .
C13 C17 H17C 109.5 . .
H17A C17 H17B 109.5 . .
H17A C17 H17C 109.5 . .
H17B C17 H17C 109.5 . .
C13' C17' H17D 109.5 . .
C13' C17' H17E 109.5 . .
C13' C17' H17F 109.5 . .
H17D C17' H17E 109.5 . .
H17D C17' H17F 109.5 . .
H17E C17' H17F 109.5 . .
C4 C18 H18A 109.5 . .
C4 C18 H18B 109.5 . .
C4 C18 H18C 109.5 . .
H18A C18 H18B 109.5 . .
H18A C18 H18C 109.5 . .
H18B C18 H18C 109.5 . .
C4' C18' H18D 109.5 . .
C4' C18' H18E 109.5 . .
C4' C18' H18F 109.5 . .
H18D C18' H18E 109.5 . .
H18D C18' H18F 109.5 . .
H18E C18' H18F 109.5 . .
O5 C19 O6 122.7(5) . .
O5 C19 C4 125.5(4) . .
O6 C19 C4 111.8(4) . .
O5' C19' O6' 121.7(6) . .
O5' C19' C4' 124.6(6) . .
O6' C19' C4' 113.6(5) . .
C10 C20 H20A 109.5 . .
C10 C20 H20B 109.5 . .
C10 C20 H20C 109.5 . .
H20A C20 H20B 109.5 . .
H20A C20 H20C 109.5 . .
H20B C20 H20C 109.5 . .
C10' C20' H20D 109.5 . .
C10' C20' H20E 109.5 . .
C10' C20' H20F 109.5 . .
H20D C20' H20E 109.5 . .
H20D C20' H20F 109.5 . .
H20E C20' H20F 109.5 . .
O6 C21 H21C 110.0 . .
O6 C21 H21D 110.0 . .
H21C C21 H21D 108.4 . .
C22 C21 O6 108.3(5) . .
C22 C21 H21C 110.0 . .
C22 C21 H21D 110.0 . .
O6' C21' H21E 109.4 . .
O6' C21' H21F 109.4 . .
H21E C21' H21F 108.0 . .
C22' C21' O6' 111.2(14) . .
C22' C21' H21E 109.4 . .
C22' C21' H21F 109.4 . .
C21 C22 H22D 109.5 . .
C21 C22 H22E 109.5 . .
C21 C22 H22F 109.5 . .
H22D C22 H22E 109.5 . .
H22D C22 H22F 109.5 . .
H22E C22 H22F 109.5 . .
O1 Na2A S1 87.03(16) 3_456 .
O1 Na2A S1 26.25(8) . .
O1 Na2A O1 108.0(2) . 3_456
O1 Na2A O2 52.68(13) . .
O1 Na2A O2 71.76(16) 3_456 .
O2 Na2A S1 27.10(7) . .
O4 Na2A S1 97.47(18) 3_456 .
O4 Na2A O1 89.4(2) 3_456 .
O4 Na2A O1 70.88(18) 3_456 3_456
O4 Na2A O2 111.8(2) 3_456 .
O8 Na2A S1 158.8(2) . .
O8 Na2A O1 137.8(3) . .
O8 Na2A O1 113.2(2) . 3_456
O8 Na2A O2 152.1(3) . .
O8 Na2A O4 95.3(2) . 3_456
O1'A Na1A O2'A 171.8(3) 1_655 .
O1'A Na1A O3 78.8(2) 1_655 3_556
O3 Na1A O2'A 101.0(3) 3_556 .
O7 Na1A O1'A 55.9(2) . 1_655
O7 Na1A O2'A 132.2(3) . .
O7 Na1A O3 88.6(2) . 3_556

loop_
_geom_bond_atom_site_label_1
_geom_bond_atom_site_label_2
_geom_bond_distance
_geom_bond_site_symmetry_2
S1 Na1 3.266(5) 3_456
S1 Na2 2.998(3) .
S1 O1 1.462(3) .
S1 O2 1.446(3) .
S1 O3 1.447(3) .
S1 C15 1.808(4) .
S1 Na2A 3.168(5) .
S1' Na2 3.088(4) .
S1' O1' 1.461(6) .
S1' O2' 1.446(7) .
S1' O3' 1.535(4) .
S1' C15' 1.832(7) .
S1'A O1'A 1.452(6) .
S1'A O2'A 1.454(7) .
S1'A O3' 1.432(3) .
S1'A C1B 1.799(7) .
Na1 S1 3.266(5) 3_556
Na1 Na2 4.125(5) 3_556
Na1 Na2 3.795(7) 1_655
Na1 O1 2.823(5) 3_556
Na1 O2' 2.375(8) .
Na1 O3 2.667(5) 3_556
Na1 O4 2.690(5) .
Na1 O4' 2.410(7) 1_655
Na1 O7 1.692(6) .
Na2 Na1 3.795(7) 1_455
Na2 Na1 4.125(5) 3_456
Na2 O1 2.270(4) 3_456
Na2 O1 2.597(4) .
Na2 O1' 1.875(6) .
Na2 O2 2.425(4) .
Na2 O4 2.824(5) 3_456
Na2 O7 2.632(5) 1_455
Na2 O8 2.515(5) .
O1 Na1 2.823(5) 3_456
O1 Na2 2.270(4) 3_556
O1 Na2A 2.423(6) .
O1 Na2A 2.630(6) 3_556
O1'A Na1A 2.498(10) 1_455
O2 Na2A 2.910(6) .
O2'A Na1A 2.908(10) .
O3 Na1 2.667(5) 3_456
O3 Na1A 2.743(7) 3_456
O4 Na2 2.824(5) 3_556
O4 C16 1.208(5) .
O4 Na2A 2.361(6) 3_556
O4'A C1A 1.208(9) .
O4' Na1 2.410(7) 1_455
O4' C16' 1.197(9) .
O5 C19 1.203(6) .
O5' C19' 1.205(7) .
O6 C19 1.320(6) .
O6 C21 1.459(6) .
O6' C21C 1.44(4) .
O6' C19' 1.330(7) .
O6' C21' 1.52(2) .
O7 Na2 2.632(5) 1_655
O7 Na1A 2.304(7) .
O8 Na2A 2.104(6) .
C1 H1A 0.9700 .
C1 H1B 0.9700 .
C1 C2 1.535(6) .
C1 C10 1.543(5) .
C1' H1'A 0.9700 .
C1' H1'B 0.9700 .
C1' C2' 1.528(10) .
C1' C10' 1.540(7) .
C1A C1B 1.914(10) .
C1A C13' 1.424(8) .
C1B H1BA 0.9800 .
C1B C8' 1.692(8) .
C21C H21A 0.9700 .
C21C H21B 0.9700 .
C21C C22D 1.49(6) .
C22D H22A 0.9600 .
C22D H22B 0.9600 .
C22D H22C 0.9600 .
C2 H2A 0.9700 .
C2 H2B 0.9700 .
C2 C3 1.522(7) .
C2' H2'A 0.9700 .
C2' H2'B 0.9700 .
C2' C3' 1.506(12) .
C3 H3A 0.9700 .
C3 H3B 0.9700 .
C3 C4 1.536(6) .
C3' H3'A 0.9700 .
C3' H3'B 0.9700 .
C3' C4' 1.534(8) .
C4 C5 1.574(5) .
C4 C18 1.541(6) .
C4 C19 1.519(6) .
C4' C5' 1.551(7) .
C4' C18' 1.540(8) .
C4' C19' 1.531(8) .
C5 H5 0.9800 .
C5 C6 1.522(5) .
C5 C10 1.558(5) .
C5' H5' 0.9800 .
C5' C6' 1.533(6) .
C5' C10' 1.538(6) .
C6 H6A 0.9700 .
C6 H6B 0.9700 .
C6 C7 1.528(5) .
C6' H6'A 0.9700 .
C6' H6'B 0.9700 .
C6' C7' 1.539(6) .
C7 H7A 0.9700 .
C7 H7B 0.9700 .
C7 C8 1.532(5) .
C7' H7'A 0.9700 .
C7' H7'B 0.9700 .
C7' C8' 1.519(6) .
C8 C9 1.566(5) .
C8 C14 1.545(5) .
C8 C15 1.565(4) .
C8' C9' 1.549(6) .
C8' C14' 1.543(7) .
C8' C15' 1.519(8) .
C9 H9 0.9800 .
C9 C10 1.556(5) .
C9 C11 1.550(5) .
C9' H9' 0.9800 .
C9' C10' 1.560(7) .
C9' C11' 1.535(7) .
C10 C20 1.534(6) .
C10' C20' 1.521(6) .
C11 H11A 0.9700 .
C11 H11B 0.9700 .
C11 C12 1.536(6) .
C11' H11C 0.9700 .
C11' H11D 0.9700 .
C11' C12' 1.537(8) .
C12 H12A 0.9700 .
C12 H12B 0.9700 .
C12 C13 1.542(6) .
C12' H12C 0.9700 .
C12' H12D 0.9700 .
C12' C13' 1.530(8) .
C13 C14 1.521(5) .
C13 C16 1.511(5) .
C13 C17 1.528(5) .
C13' C14' 1.505(7) .
C13' C16' 1.723(9) .
C13' C17' 1.518(8) .
C14 H14A 0.9700 .
C14 H14B 0.9700 .
C14' H14C 0.9700 .
C14' H14D 0.9700 .
C15 H15 0.9800 .
C15 C16 1.540(5) .
C15' H15' 0.9800 .
C15' C16' 1.554(11) .
C17 H17A 0.9600 .
C17 H17B 0.9600 .
C17 H17C 0.9600 .
C17' H17D 0.9600 .
C17' H17E 0.9600 .
C17' H17F 0.9600 .
C18 H18A 0.9600 .
C18 H18B 0.9600 .
C18 H18C 0.9600 .
C18' H18D 0.9600 .
C18' H18E 0.9600 .
C18' H18F 0.9600 .
C20 H20A 0.9600 .
C20 H20B 0.9600 .
C20 H20C 0.9600 .
C20' H20D 0.9600 .
C20' H20E 0.9600 .
C20' H20F 0.9600 .
C21 H21C 0.9700 .
C21 H21D 0.9700 .
C21 C22 1.450(8) .
C21' H21E 0.9700 .
C21' H21F 0.9700 .
C21' C22' 1.32(3) .
C22 H22D 0.9600 .
C22 H22E 0.9600 .
C22 H22F 0.9600 .
C22' H22G 0.9600 .
C22' H22H 0.9600 .
C22' H22I 0.9600 .
Na2A O1 2.630(6) 3_456
Na2A O4 2.361(6) 3_456
Na1A O1'A 2.498(10) 1_655
Na1A O3 2.743(7) 3_556

loop_
_geom_torsion_atom_site_label_1
_geom_torsion_atom_site_label_2
_geom_torsion_atom_site_label_3
_geom_torsion_atom_site_label_4
_geom_torsion
_geom_torsion_site_symmetry_1
_geom_torsion_site_symmetry_4
S1 Na1 O2' S1' 21.9(8) 3_556 .
S1 Na1 O4 Na2 1.96(15) 3_556 3_556
S1 Na1 O4 C16 138.9(4) 3_556 .
S1 Na1 O4 Na2A -10.62(19) 3_556 3_556
S1 Na1 O7 Na2 -41.7(2) 3_556 1_655
S1 Na1 O7 Na1A -125.1(19) 3_556 .
S1 Na2 O1 Na1 -94.05(17) . 3_456
S1 Na2 O1 Na2 158.4(3) . 3_556
S1 Na2 O1 Na2A -166.2(6) . .
S1 Na2 O1 Na2A 137.1(3) . 3_556
S1 Na2 O1' S1' -87.7(6) . .
S1 Na2 O2 Na2A -3.1(8) . .
S1 Na2 O8 Na2A -35.6(6) . .
S1 O1 Na2A O1 38.7(2) . 3_456
S1 O1 Na2A O2 -9.92(14) . .
S1 O1 Na2A O4 108.4(2) . 3_456
S1 O1 Na2A O8 -154.4(4) . .
S1 O2 Na2A O1 9.63(14) . .
S1 O2 Na2A O1 -121.61(18) . 3_456
S1 O2 Na2A O4 -61.8(2) . 3_456
S1 O2 Na2A O8 133.0(5) . .
S1 C15 C16 O4 61.7(5) . .
S1 C15 C16 C13 -120.8(3) . .
S1' Na2 O1 S1 -91.66(19) . .
S1' Na2 O1 Na1 174.29(17) . 3_456
S1' Na2 O1 Na2 66.77(19) . 3_556
S1' Na2 O1 Na2A 45.5(3) . 3_556
S1' Na2 O1 Na2A 102.1(6) . .
S1' Na2 O2 S1 126.94(16) . .
S1' Na2 O2 Na2A 123.9(8) . .
S1' Na2 O8 Na2A -143.1(7) . .
S1' C15' C16' O4' 25.7(14) . .
S1' C15' C16' C13' -120.5(6) . .
S1'A O2'A Na1A O1'A -27(3) . 1_655
S1'A O2'A Na1A O3 60.6(5) . 3_556
S1'A O2'A Na1A O7 158.8(4) . .
S1'A C1B C8' C7' -36.9(6) . .
S1'A C1B C8' C9' -156.6(4) . .
S1'A C1B C8' C14' 91.5(5) . .
S1'A C1B C8' C15' 45.4(8) . .
Na1 S1 Na2 S1' 162.92(17) 3_456 .
Na1 S1 Na2 Na1 -114.90(16) 3_456 1_455
Na1 S1 Na2 O1 59.25(17) 3_456 .
Na1 S1 Na2 O1 -66.76(15) 3_456 3_456
Na1 S1 Na2 O1' -175.4(3) 3_456 .
Na1 S1 Na2 O2 -136.2(2) 3_456 .
Na1 S1 Na2 O4 1.76(13) 3_456 3_456
Na1 S1 Na2 O7 -122.35(13) 3_456 1_455
Na1 S1 Na2 O8 72.5(3) 3_456 .
Na1 S1 O1 Na2 100.9(3) 3_456 3_556
Na1 S1 O1 Na2 -99.11(16) 3_456 .
Na1 S1 O1 Na2A 114.7(2) 3_456 3_556
Na1 S1 O1 Na2A -95.1(2) 3_456 .
Na1 S1 O2 Na2 52.0(2) 3_456 .
Na1 S1 O2 Na2A 52.62(19) 3_456 .
Na1 S1 O3 Na1A -1.7(2) 3_456 3_456
Na1 S1 C15 C8 126.1(2) 3_456 .
Na1 S1 C15 C16 -115.7(2) 3_456 .
Na1 S1 Na2A O1 -79.64(15) 3_456 3_456
Na1 S1 Na2A O1 63.8(2) 3_456 .
Na1 S1 Na2A O2 -133.73(19) 3_456 .
Na1 S1 Na2A O4 -9.37(17) 3_456 3_456
Na1 S1 Na2A O8 117.2(8) 3_456 .
Na1 Na2 O1 S1 94.05(17) 3_456 .
Na1 Na2 O1 S1 8.2(3) 1_455 .
Na1 Na2 O1 Na1 -85.9(3) 1_455 3_456
Na1 Na2 O1 Na2 166.6(2) 1_455 3_556
Na1 Na2 O1 Na2 -107.5(2) 3_456 3_556
Na1 Na2 O1 Na2A -158.0(8) 1_455 .
Na1 Na2 O1 Na2A -72.1(6) 3_456 .
Na1 Na2 O1 Na2A -128.8(3) 3_456 3_556
Na1 Na2 O1 Na2A 145.3(2) 1_455 3_556
Na1 Na2 O1' S1' -107.4(13) 3_456 .
Na1 Na2 O1' S1' 178.9(7) 1_455 .
Na1 Na2 O2 S1 -34.40(15) 3_456 .
Na1 Na2 O2 S1 -159.55(17) 1_455 .
Na1 Na2 O2 Na2A -162.6(8) 1_455 .
Na1 Na2 O2 Na2A -37.5(8) 3_456 .
Na1 Na2 O8 Na2A 16.6(7) 3_456 .
Na1 Na2 O8 Na2A 151.9(8) 1_455 .
Na1 O1 Na2A S1 -95.2(2) 3_456 .
Na1 O1 Na2A O1 -56.4(2) 3_456 3_456
Na1 O1 Na2A O2 -105.10(16) 3_456 .
Na1 O1 Na2A O4 13.2(2) 3_456 3_456
Na1 O1 Na2A O8 110.4(4) 3_456 .
Na1 O4 C16 C13 53.9(6) . .
Na1 O4 C16 C15 -129.1(4) . .
Na1 O4' C16' C13' 147.6(6) 1_455 .
Na1 O4' C16' C15' 10.1(16) 1_455 .
Na1 O7 Na1A O1'A 135.1(19) . 1_655
Na1 O7 Na1A O2'A -45.9(17) . .
Na1 O7 Na1A O3 57.7(18) . 3_556
Na2 S1 O1 Na1 99.11(16) . 3_456
Na2 S1 O1 Na2 -160.0(3) . 3_556
Na2 S1 O1 Na2A -146.2(3) . 3_556
Na2 S1 O1 Na2A 4.01(18) . .
Na2 S1 O2 Na2A 0.63(17) . .
Na2 S1 O3 Na1 -49.7(2) . 3_456
Na2 S1 O3 Na1A -51.3(3) . 3_456
Na2 S1 C15 C8 -106.9(3) . .
Na2 S1 C15 C16 11.4(3) . .
Na2 S1 Na2A O1 -164.7(7) . .
Na2 S1 Na2A O1 51.9(5) . 3_456
Na2 S1 Na2A O2 -2.2(6) . .
Na2 S1 Na2A O4 122.2(7) . 3_456
Na2 S1 Na2A O8 -111.3(11) . .
Na2 S1' O2' Na1 -60.7(6) . .
Na2 S1' O3' S1'A -79.8(2) . .
Na2 S1' C15' C8' -168.0(4) . .
Na2 S1' C15' C16' -2.8(9) . .
Na2 Na1 O2' S1' -29(4) 1_655 .
Na2 Na1 O2' S1' 72.8(7) 3_556 .
Na2 Na1 O4 Na2 59.05(14) 1_655 3_556
Na2 Na1 O4 C16 136.9(5) 3_556 .
Na2 Na1 O4 C16 -164.0(4) 1_655 .
Na2 Na1 O4 Na2A -12.57(14) 3_556 3_556
Na2 Na1 O4 Na2A 46.5(2) 1_655 3_556
Na2 Na1 O7 Na2 -86.65(17) 3_556 1_655
Na2 Na1 O7 Na1A -170.1(18) 3_556 .
Na2 Na1 O7 Na1A -83.4(19) 1_655 .
Na2 O1 Na2A S1 14.4(7) . .
Na2 O1 Na2A S1 165.8(3) 3_556 .
Na2 O1 Na2A O1 -155.4(3) 3_556 3_456
Na2 O1 Na2A O1 53.2(5) . 3_456
Na2 O1 Na2A O2 155.9(2) 3_556 .
Na2 O1 Na2A O2 4.5(6) . .
Na2 O1 Na2A O4 122.8(7) . 3_456
Na2 O1 Na2A O4 -85.8(3) 3_556 3_456
Na2 O1 Na2A O8 -140.0(9) . .
Na2 O1 Na2A O8 11.4(5) 3_556 .
Na2 O2 Na2A S1 177.0(8) . .
Na2 O2 Na2A O1 -173.4(8) . .
Na2 O2 Na2A O1 55.3(7) . 3_456
Na2 O2 Na2A O4 115.2(9) . 3_456
Na2 O2 Na2A O8 -50.0(7) . .
Na2 O4 C16 C13 -174.9(3) 3_556 .
Na2 O4 C16 C15 2.1(5) 3_556 .
Na2 O7 Na1A O1'A 33.1(2) 1_655 1_655
Na2 O7 Na1A O2'A -147.9(3) 1_655 .
Na2 O7 Na1A O3 -44.3(3) 1_655 3_556
Na2 O8 Na2A S1 102.5(11) . .
Na2 O8 Na2A O1 134.4(10) . .
Na2 O8 Na2A O1 -59.2(6) . 3_456
Na2 O8 Na2A O2 35.6(5) . .
Na2 O8 Na2A O4 -130.6(8) . 3_456
O1 S1 Na2 S1' 103.67(19) . .
O1 S1 Na2 Na1 -59.25(17) . 3_456
O1 S1 Na2 Na1 -174.16(19) . 1_455
O1 S1 Na2 O1 -126.01(16) . 3_456
O1 S1 Na2 O1' 125.4(3) . .
O1 S1 Na2 O2 164.6(2) . .
O1 S1 Na2 O4 -57.49(17) . 3_456
O1 S1 Na2 O7 178.40(18) . 1_455
O1 S1 Na2 O8 13.2(2) . .
O1 S1 O2 Na2 -14.4(2) . .
O1 S1 O2 Na2A -13.7(2) . .
O1 S1 O3 Na1 17.0(2) . 3_456
O1 S1 O3 Na1A 15.4(3) . 3_456
O1 S1 C15 C8 -170.6(2) . .
O1 S1 C15 C16 -52.4(3) . .
O1 S1 Na2A O1 -143.4(2) . 3_456
O1 S1 Na2A O2 162.5(3) . .
O1 S1 Na2A O4 -73.1(2) . 3_456
O1 S1 Na2A O8 53.4(7) . .
O1 Na1 O2' S1' 42.0(9) 3_556 .
O1 Na1 O4 Na2 24.98(14) 3_556 3_556
O1 Na1 O4 C16 161.9(4) 3_556 .
O1 Na1 O4 Na2A 12.41(19) 3_556 3_556
O1 Na1 O7 Na2 -43.90(17) 3_556 1_655
O1 Na1 O7 Na1A -127.3(19) 3_556 .
O1 Na2 O1 S1 61.31(17) 3_456 .
O1 Na2 O1 Na1 -32.73(19) 3_456 3_456
O1 Na2 O1 Na2 -140.3(3) 3_456 3_556
O1 Na2 O1 Na2A -161.5(3) 3_456 3_556
O1 Na2 O1 Na2A -104.9(7) 3_456 .
O1 Na2 O1' S1' 165.9(5) 3_456 .
O1 Na2 O1' S1' -55.7(7) . .
O1 Na2 O2 S1 8.89(14) . .
O1 Na2 O2 S1 -111.99(19) 3_456 .
O1 Na2 O2 Na2A -115.1(8) 3_456 .
O1 Na2 O2 Na2A 5.8(8) . .
O1 Na2 O8 Na2A -28.8(7) . .
O1 Na2 O8 Na2A 100.3(8) 3_456 .
O1' S1' Na2 S1 102.2(6) . .
O1' S1' Na2 Na1 146.8(8) . 3_456
O1' S1' Na2 Na1 -1.0(6) . 1_455
O1' S1' Na2 O1 -16.1(6) . 3_456
O1' S1' Na2 O1 135.0(6) . .
O1' S1' Na2 O2 77.2(6) . .
O1' S1' Na2 O4 -114.0(7) . 3_456
O1' S1' Na2 O7 22.0(6) . 1_455
O1' S1' Na2 O8 -120.5(6) . .
O1' S1' O2' Na1 -78.0(7) . .
O1' S1' O3' S1'A -53.4(3) . .
O1' S1' C15' C8' -177.9(5) . .
O1' S1' C15' C16' -12.7(8) . .
O1' Na2 O1 S1 -73.3(3) . .
O1' Na2 O1 Na1 -167.4(3) . 3_456
O1' Na2 O1 Na2 85.1(3) . 3_556
O1' Na2 O1 Na2A 120.5(8) . .
O1' Na2 O1 Na2A 63.8(4) . 3_556
O1' Na2 O2 S1 146.0(3) . .
O1' Na2 O2 Na2A 142.9(9) . .
O1' Na2 O8 Na2A -160.0(8) . .
O1'A S1'A O2'A Na1A -127.0(4) . .
O1'A S1'A O3' S1' 130.7(4) . .
O1'A S1'A C1B C1A -78.4(4) . .
O1'A S1'A C1B C8' -166.4(4) . .
O2 S1 Na2 S1' -60.9(2) . .
O2 S1 Na2 Na1 136.2(2) . 3_456
O2 S1 Na2 Na1 21.27(19) . 1_455
O2 S1 Na2 O1 69.4(2) . 3_456
O2 S1 Na2 O1 -164.6(2) . .
O2 S1 Na2 O1' -39.2(3) . .
O2 S1 Na2 O4 137.9(2) . 3_456
O2 S1 Na2 O7 13.83(18) . 1_455
O2 S1 Na2 O8 -151.4(3) . .
O2 S1 O1 Na1 112.35(19) . 3_456
O2 S1 O1 Na2 -146.7(2) . 3_556
O2 S1 O1 Na2 13.2(2) . .
O2 S1 O1 Na2A -132.9(2) . 3_556
O2 S1 O1 Na2A 17.3(2) . .
O2 S1 O3 Na1 -109.84(19) . 3_456
O2 S1 O3 Na1A -111.5(2) . 3_456
O2 S1 C15 C8 -50.7(3) . .
O2 S1 C15 C16 67.5(3) . .
O2 S1 Na2A O1 54.09(19) . 3_456
O2 S1 Na2A O1 -162.5(3) . .
O2 S1 Na2A O4 124.4(2) . 3_456
O2 S1 Na2A O8 -109.1(8) . .
O2 Na2 O1 S1 -8.70(13) . .
O2 Na2 O1 Na1 -102.74(16) . 3_456
O2 Na2 O1 Na2 149.7(2) . 3_556
O2 Na2 O1 Na2A 128.5(3) . 3_556
O2 Na2 O1 Na2A -174.9(7) . .
O2 Na2 O1' S1' -105.3(6) . .
O2 Na2 O8 Na2A -79.1(9) . .
O2' S1' Na2 S1 -37.9(3) . .
O2' S1' Na2 Na1 6.7(5) . 3_456
O2' S1' Na2 Na1 -141.1(3) . 1_455
O2' S1' Na2 O1 -156.2(3) . 3_456
O2' S1' Na2 O1 -5.1(3) . .
O2' S1' Na2 O1' -140.1(7) . .
O2' S1' Na2 O2 -62.9(3) . .
O2' S1' Na2 O4 105.9(4) . 3_456
O2' S1' Na2 O7 -118.1(3) . 1_455
O2' S1' Na2 O8 99.4(3) . .
O2' S1' O1' Na2 44.0(7) . .
O2' S1' O3' S1'A 175.7(4) . .
O2' S1' C15' C8' -57.2(7) . .
O2' S1' C15' C16' 107.9(7) . .
O2' Na1 O4 Na2 -118.2(2) . 3_556
O2' Na1 O4 C16 18.8(5) . .
O2' Na1 O4 Na2A -130.8(3) . 3_556
O2' Na1 O7 Na2 179.9(5) . 1_655
O2' Na1 O7 Na1A 96(2) . .
O2'A S1'A O1'A Na1A -110.4(6) . 1_455
O2'A S1'A O3' S1' 5.0(3) . .
O2'A S1'A C1B C1A 39.4(5) . .
O2'A S1'A C1B C8' -48.6(6) . .
O3 S1 Na2 S1' -158.99(17) . .
O3 S1 Na2 Na1 -76.81(19) . 1_455
O3 S1 Na2 Na1 38.09(18) . 3_456
O3 S1 Na2 O1 -28.7(2) . 3_456
O3 S1 Na2 O1 97.3(2) . .
O3 S1 Na2 O1' -137.3(3) . .
O3 S1 Na2 O2 -98.1(2) . .
O3 S1 Na2 O4 39.9(2) . 3_456
O3 S1 Na2 O7 -84.26(18) . 1_455
O3 S1 Na2 O8 110.6(3) . .
O3 S1 O1 Na1 -15.8(2) . 3_456
O3 S1 O1 Na2 -114.89(17) . .
O3 S1 O1 Na2 85.1(3) . 3_556
O3 S1 O1 Na2A 98.9(2) . 3_556
O3 S1 O1 Na2A -110.9(2) . .
O3 S1 O2 Na2 111.99(18) . .
O3 S1 O2 Na2A 112.63(18) . .
O3 S1 C15 C8 71.7(3) . .
O3 S1 C15 C16 -170.0(2) . .
O3 S1 Na2A O1 -51.3(2) . 3_456
O3 S1 Na2A O1 92.1(2) . .
O3 S1 Na2A O2 -105.4(2) . .
O3 S1 Na2A O4 19.0(3) . 3_456
O3 S1 Na2A O8 145.5(7) . .
O3 Na1 O2' S1' 3.1(7) 3_556 .
O3 Na1 O4 Na2 -15.0(2) 3_556 3_556
O3 Na1 O4 C16 122.0(4) 3_556 .
O3 Na1 O4 Na2A -27.5(2) 3_556 3_556
O3 Na1 O7 Na2 -31.7(3) 3_556 1_655
O3 Na1 O7 Na1A -115.1(19) 3_556 .
O3' S1' Na2 S1 -162.0(2) . .
O3' S1' Na2 Na1 94.8(2) . 1_455
O3' S1' Na2 Na1 -117.4(5) . 3_456
O3' S1' Na2 O1 -129.2(2) . .
O3' S1' Na2 O1 79.7(3) . 3_456
O3' S1' Na2 O1' 95.8(6) . .
O3' S1' Na2 O2 173.0(2) . .
O3' S1' Na2 O4 -18.2(4) . 3_456
O3' S1' Na2 O7 117.8(2) . 1_455
O3' S1' Na2 O8 -24.7(2) . .
O3' S1' O1' Na2 -91.6(6) . .
O3' S1' O2' Na1 50.2(7) . .
O3' S1' C15' C8' 71.5(6) . .
O3' S1' C15' C16' -123.3(7) . .
O3' S1'A O1'A Na1A 126.0(5) . 1_455
O3' S1'A O2'A Na1A 3.1(5) . .
O3' S1'A C1B C1A 154.2(4) . .
O3' S1'A C1B C8' 66.3(5) . .
O4 Na1 O2' S1' 113.0(6) . .
O4 Na1 O7 Na2 -134.4(2) . 1_655
O4 Na1 O7 Na1A 142.2(19) . .
O4 Na2 O1 S1 119.96(17) 3_456 .
O4 Na2 O1 Na1 25.92(15) 3_456 3_456
O4 Na2 O1 Na2 -81.6(2) 3_456 3_556
O4 Na2 O1 Na2A -46.2(6) 3_456 .
O4 Na2 O1 Na2A -102.9(3) 3_456 3_556
O4 Na2 O1' S1' 98.0(7) 3_456 .
O4 Na2 O2 S1 -46.5(2) 3_456 .
O4 Na2 O2 Na2A -49.6(7) 3_456 .
O4 Na2 O8 Na2A 40.6(7) 3_456 .
O4'A C1A C1B S1'A 58.5(8) . .
O4'A C1A C1B C8' 172.4(7) . .
O4'A C1A C13' C12' 90.9(10) . .
O4'A C1A C13' C14' -152.9(8) . .
O4'A C1A C13' C16' 97.1(11) . .
O4'A C1A C13' C17' -33.7(11) . .
O4' Na1 O2' S1' -146.4(6) 1_655 .
O4' Na1 O4 Na2 155.7(2) 1_655 3_556
O4' Na1 O4 C16 -67.3(5) 1_655 .
O4' Na1 O4 Na2A 143.2(3) 1_655 3_556
O4' Na1 O7 Na2 117.1(2) 1_655 1_655
O4' Na1 O7 Na1A 33.7(18) 1_655 .
O7 Na1 O2' S1' 152.4(6) . .
O7 Na1 O4 Na2 84.2(2) . 3_556
O7 Na1 O4 C16 -138.9(5) . .
O7 Na1 O4 Na2A 71.6(2) . 3_556
O7 Na2 O1 S1 -1.8(2) 1_455 .
O7 Na2 O1 Na1 -95.82(18) 1_455 3_456
O7 Na2 O1 Na2 156.7(2) 1_455 3_556
O7 Na2 O1 Na2A -168.0(7) 1_455 .
O7 Na2 O1 Na2A 135.4(2) 1_455 3_556
O7 Na2 O1' S1' -155.0(7) 1_455 .
O7 Na2 O2 S1 -163.9(2) 1_455 .
O7 Na2 O2 Na2A -166.9(8) 1_455 .
O7 Na2 O8 Na2A 164.3(9) 1_455 .
O8 Na2 O1 S1 -170.94(17) . .
O8 Na2 O1 Na1 95.01(19) . 3_456
O8 Na2 O1 Na2 -12.5(2) . 3_556
O8 Na2 O1 Na2A 22.9(5) . .
O8 Na2 O1 Na2A -33.8(3) . 3_556
O8 Na2 O1' S1' 55.4(5) . .
O8 Na2 O2 S1 67.4(6) . .
O8 Na2 O2 Na2A 64.3(8) . .
C1 C2 C3 C4 -54.1(6) . .
C1' C2' C3' C4' -55.9(9) . .
C1A C1B C8' C7' -128.0(5) . .
C1A C1B C8' C9' 112.3(4) . .
C1A C1B C8' C14' 0.4(5) . .
C1A C1B C8' C15' -45.6(9) . .
C1A C13' C14' C8' -60.7(5) . .
C1A C13' C16' O4' -85.3(10) . .
C1A C13' C16' C15' 65.8(7) . .
C1B S1'A O1'A Na1A 4.7(6) . 1_455
C1B S1'A O2'A Na1A 119.5(4) . .
C1B S1'A O3' S1' -110.1(3) . .
C1B C1A C13' C12' -56.3(7) . .
C1B C1A C13' C14' 59.9(6) . .
C1B C1A C13' C16' -50.2(6) . .
C1B C1A C13' C17' 179.0(5) . .
C1B C8' C9' C10' 81.1(4) . .
C1B C8' C9' C11' -51.7(5) . .
C1B C8' C14' C13' 35.1(5) . .
C1B C8' C15' S1' -118.9(12) . .
C1B C8' C15' C16' 72.9(10) . .
C21C O6' C19' O5' 13(2) . .
C21C O6' C19' C4' -171(2) . .
C21C O6' C21' C22' 101(17) . .
C2 C1 C10 C5 -54.7(5) . .
C2 C1 C10 C9 -170.1(4) . .
C2 C1 C10 C20 67.1(5) . .
C2 C3 C4 C5 52.9(5) . .
C2 C3 C4 C18 171.8(4) . .
C2 C3 C4 C19 -73.7(5) . .
C2' C1' C10' C5' -50.7(7) . .
C2' C1' C10' C9' -167.0(6) . .
C2' C1' C10' C20' 71.0(7) . .
C2' C3' C4' C5' 54.8(7) . .
C2' C3' C4' C18' 173.3(6) . .
C2' C3' C4' C19' -72.4(7) . .
C3 C4 C5 C6 173.1(3) . .
C3 C4 C5 C10 -55.3(4) . .
C3 C4 C19 O5 -10.5(6) . .
C3 C4 C19 O6 171.7(4) . .
C3' C4' C5' C6' 173.2(5) . .
C3' C4' C5' C10' -54.8(6) . .
C3' C4' C19' O5' -6.2(9) . .
C3' C4' C19' O6' 177.1(5) . .
C4 C5 C6 C7 -166.5(3) . .
C4 C5 C10 C1 56.0(4) . .
C4 C5 C10 C9 170.4(3) . .
C4 C5 C10 C20 -64.3(4) . .
C4' C5' C6' C7' -164.1(4) . .
C4' C5' C10' C1' 53.0(5) . .
C4' C5' C10' C9' 168.7(4) . .
C4' C5' C10' C20' -66.4(6) . .
C5 C4 C19 O5 -132.4(5) . .
C5 C4 C19 O6 49.8(5) . .
C5 C6 C7 C8 -58.5(4) . .
C5' C4' C19' O5' -128.4(6) . .
C5' C4' C19' O6' 54.9(7) . .
C5' C6' C7' C8' -58.3(5) . .
C6 C5 C10 C1 -170.0(3) . .
C6 C5 C10 C9 -55.7(4) . .
C6 C5 C10 C20 69.7(4) . .
C6 C7 C8 C9 50.8(4) . .
C6 C7 C8 C14 168.4(3) . .
C6 C7 C8 C15 -77.2(4) . .
C6' C5' C10' C1' -173.1(4) . .
C6' C5' C10' C9' -57.4(5) . .
C6' C5' C10' C20' 67.5(6) . .
C6' C7' C8' C1B -65.5(6) . .
C6' C7' C8' C9' 49.5(5) . .
C6' C7' C8' C14' 166.5(3) . .
C6' C7' C8' C15' -93.4(5) . .
C7 C8 C9 C10 -49.4(4) . .
C7 C8 C9 C11 179.8(3) . .
C7 C8 C14 C13 170.4(3) . .
C7 C8 C15 S1 -28.1(4) . .
C7 C8 C15 C16 -149.6(3) . .
C7' C8' C9' C10' -47.0(5) . .
C7' C8' C9' C11' -179.9(4) . .
C7' C8' C14' C13' 169.8(3) . .
C7' C8' C15' S1' -7.8(7) . .
C7' C8' C15' C16' -176.1(5) . .
C8 C9 C10 C1 167.1(3) . .
C8 C9 C10 C5 52.0(4) . .
C8 C9 C10 C20 -72.6(4) . .
C8 C9 C11 C12 -48.0(5) . .
C8 C15 C16 O4 -172.1(4) . .
C8 C15 C16 C13 5.3(4) . .
C8' C9' C10' C1' 168.2(4) . .
C8' C9' C10' C5' 51.4(5) . .
C8' C9' C10' C20' -72.9(5) . .
C8' C9' C11' C12' -47.7(5) . .
C8' C15' C16' O4' -167.5(9) . .
C8' C15' C16' C13' 46.3(6) . .
C9 C8 C14 C13 -71.4(3) . .
C9 C8 C15 S1 -154.8(2) . .
C9 C8 C15 C16 83.7(3) . .
C9 C11 C12 C13 47.4(5) . .
C9' C8' C14' C13' -71.9(4) . .
C9' C8' C15' S1' -145.0(4) . .
C9' C8' C15' C16' 46.7(7) . .
C9' C11' C12' C13' 44.5(6) . .
C10 C1 C2 C3 55.0(5) . .
C10 C5 C6 C7 60.3(4) . .
C10 C9 C11 C12 179.4(3) . .
C10' C1' C2' C3' 53.6(9) . .
C10' C5' C6' C7' 61.8(5) . .
C10' C9' C11' C12' 178.1(4) . .
C11 C9 C10 C1 -63.7(4) . .
C11 C9 C10 C5 -178.8(3) . .
C11 C9 C10 C20 56.6(4) . .
C11 C12 C13 C14 -58.9(5) . .
C11 C12 C13 C16 49.6(4) . .
C11 C12 C13 C17 173.3(4) . .
C11' C9' C10' C1' -61.0(5) . .
C11' C9' C10' C5' -177.8(4) . .
C11' C9' C10' C20' 57.9(5) . .
C11' C12' C13' C1A 54.2(7) . .
C11' C12' C13' C14' -54.7(6) . .
C11' C12' C13' C16' 50.8(5) . .
C11' C12' C13' C17' 174.3(5) . .
C12 C13 C14 C8 69.7(4) . .
C12 C13 C16 O4 86.5(5) . .
C12 C13 C16 C15 -90.8(3) . .
C12' C13' C14' C8' 67.6(5) . .
C12' C13' C16' O4' 89.6(8) . .
C12' C13' C16' C15' -119.2(5) . .
C13' C1A C1B S1'A -152.0(5) . .
C13' C1A C1B C8' -38.1(6) . .
C14 C8 C9 C10 -168.4(3) . .
C14 C8 C9 C11 60.8(4) . .
C14 C8 C15 S1 91.4(3) . .
C14 C8 C15 C16 -30.1(3) . .
C14 C13 C16 O4 -160.4(4) . .
C14 C13 C16 C15 22.2(4) . .
C14' C8' C9' C10' -165.7(4) . .
C14' C8' C9' C11' 61.5(4) . .
C14' C8' C15' S1' 104.1(5) . .
C14' C8' C15' C16' -64.1(6) . .
C14' C13' C16' O4' -160.7(7) . .
C14' C13' C16' C15' -9.6(5) . .
C15 S1 Na2 S1' 19.5(2) . .
C15 S1 Na2 Na1 -143.47(18) . 3_456
C15 S1 Na2 Na1 101.63(19) . 1_455
C15 S1 Na2 O1 -84.2(2) . .
C15 S1 Na2 O1 149.77(17) . 3_456
C15 S1 Na2 O1' 41.2(3) . .
C15 S1 Na2 O2 80.4(2) . .
C15 S1 Na2 O4 -141.71(18) . 3_456
C15 S1 Na2 O7 94.18(18) . 1_455
C15 S1 Na2 O8 -71.0(3) . .
C15 S1 O1 Na1 -130.04(16) . 3_456
C15 S1 O1 Na2 -29.1(3) . 3_556
C15 S1 O1 Na2 130.85(15) . .
C15 S1 O1 Na2A -15.3(2) . 3_556
C15 S1 O1 Na2A 134.86(19) . .
C15 S1 O2 Na2 -130.73(16) . .
C15 S1 O2 Na2A -130.10(16) . .
C15 S1 O3 Na1 131.51(17) . 3_456
C15 S1 O3 Na1A 129.9(2) . 3_456
C15 S1 Na2A O1 147.30(17) . 3_456
C15 S1 Na2A O1 -69.3(3) . .
C15 S1 Na2A O2 93.2(2) . .
C15 S1 Na2A O4 -142.4(2) . 3_456
C15 S1 Na2A O8 -15.9(8) . .
C15 C8 C9 C10 82.3(4) . .
C15 C8 C9 C11 -48.5(4) . .
C15 C8 C14 C13 45.2(4) . .
C15' S1' Na2 S1 79.3(4) . .
C15' S1' Na2 Na1 -23.9(3) . 1_455
C15' S1' Na2 Na1 123.9(5) . 3_456
C15' S1' Na2 O1 112.1(4) . .
C15' S1' Na2 O1 -39.0(4) . 3_456
C15' S1' Na2 O1' -22.9(7) . .
C15' S1' Na2 O2 54.3(4) . .
C15' S1' Na2 O4 -136.9(4) . 3_456
C15' S1' Na2 O7 -0.9(4) . 1_455
C15' S1' Na2 O8 -143.4(3) . .
C15' S1' O1' Na2 161.6(5) . .
C15' S1' O2' Na1 166.5(6) . .
C15' S1' O3' S1'A 55.8(3) . .
C15' C8' C9' C10' 92.2(6) . .
C15' C8' C9' C11' -40.6(6) . .
C15' C8' C14' C13' 53.1(4) . .
C16 C13 C14 C8 -41.9(4) . .
C16' C13' C14' C8' -27.9(5) . .
C17 C13 C14 C8 -165.1(4) . .
C17 C13 C16 O4 -35.7(6) . .
C17 C13 C16 C15 146.9(4) . .
C17' C13' C14' C8' -165.1(4) . .
C17' C13' C16' O4' -25.3(10) . .
C17' C13' C16' C15' 125.9(6) . .
C18 C4 C5 C6 55.1(4) . .
C18 C4 C5 C10 -173.2(3) . .
C18 C4 C19 O5 105.7(5) . .
C18 C4 C19 O6 -72.2(4) . .
C18' C4' C5' C6' 56.5(6) . .
C18' C4' C5' C10' -171.6(5) . .
C18' C4' C19' O5' 109.1(7) . .
C18' C4' C19' O6' -67.6(6) . .
C19 O6 C21 C22 164.7(5) . .
C19 C4 C5 C6 -64.6(5) . .
C19 C4 C5 C10 67.0(5) . .
C19' O6' C21C C22D -115(3) . .
C19' O6' C21' C22' -176.8(17) . .
C19' C4' C5' C6' -63.7(6) . .
C19' C4' C5' C10' 68.2(6) . .
C21 O6 C19 O5 8.1(7) . .
C21 O6 C19 C4 -173.9(4) . .
C21' O6' C21C C22D -11(13) . .
C21' O6' C19' O5' 0.5(14) . .
C21' O6' C19' C4' 177.3(12) . .
Na2A S1 Na2 S1' 116.6(6) . .
Na2A S1 Na2 Na1 -46.3(6) . 3_456
Na2A S1 Na2 Na1 -161.3(7) . 1_455
Na2A S1 Na2 O1 -113.1(6) . 3_456
Na2A S1 Na2 O1 12.9(6) . .
Na2A S1 Na2 O1' 138.3(7) . .
Na2A S1 Na2 O2 177.5(7) . .
Na2A S1 Na2 O4 -44.6(6) . 3_456
Na2A S1 Na2 O7 -168.7(7) . 1_455
Na2A S1 Na2 O8 26.1(5) . .
Na2A S1 O1 Na1 95.1(2) . 3_456
Na2A S1 O1 Na2 -4.01(18) . .
Na2A S1 O1 Na2 -164.0(3) . 3_556
Na2A S1 O1 Na2A -150.2(2) . 3_556
Na2A S1 O2 Na2 -0.63(16) . .
Na2A S1 O3 Na1 -34.5(2) . 3_456
Na2A S1 O3 Na1A -36.2(3) . 3_456
Na2A S1 C15 C8 -125.1(3) . .
Na2A S1 C15 C16 -6.9(3) . .
Na2A O1 Na2A S1 148.5(3) 3_556 .
Na2A O1 Na2A O1 -172.7(3) 3_556 3_456
Na2A O1 Na2A O2 138.6(2) 3_556 .
Na2A O1 Na2A O4 -103.1(2) 3_556 3_456
Na2A O1 Na2A O8 -5.9(4) 3_556 .
Na2A O4 C16 C13 -161.5(3) 3_556 .
Na2A O4 C16 C15 15.5(6) 3_556 .
